data_1504929
loop_
_publ_author_name
'Fields, Wendy H.'
'Khan, Ali K.'
'Sabat, Michal'
'Chruma, Jason J.'

_publ_section_title
;
 One-pot tandem decarboxylative allylation-Heck cyclization of allyl
 diphenylglycinate imines: rapid access to polyfunctionalized
 1-aminoindanes.
;
_journal_issue 22
_journal_name_full 'Organic letters'
_journal_page_first 5131
_journal_page_last 5134
_journal_paper_doi 10.1021/ol801986m
_journal_volume 10
_journal_year 2008
_chemical_formula_sum 'C23 H19 N'
_chemical_formula_weight 309.39
_chemical_melting_point 423
_chemical_name_systematic
; 
 ? 
;
_space_group_IT_number 14
_symmetry_cell_setting monoclinic
_symmetry_space_group_name_Hall '-P 2ybc'
_symmetry_space_group_name_H-M 'P 1 21/c 1'
_atom_sites_solution_hydrogens geom
_atom_sites_solution_primary direct
_atom_sites_solution_secondary difmap
_audit_creation_method SHELXL-97
_cell_angle_alpha 90.00
_cell_angle_beta 116.296(2)
_cell_angle_gamma 90.00
_cell_formula_units_Z 4
_cell_length_a 14.7133(11)
_cell_length_b 8.3268(6)
_cell_length_c 15.9547(12)
_cell_measurement_reflns_used 6618
_cell_measurement_temperature 273(2)
_cell_measurement_theta_max 31.653
_cell_measurement_theta_min 2.446
_cell_volume 1752.4(2)
_computing_cell_refinement 'Bruker SMART'
_computing_data_collection 'Bruker SMART'
_computing_data_reduction 'Bruker SAINT'
_computing_molecular_graphics 'Bruker SHELXTL'
_computing_publication_material 'Bruker SHELXTL'
_computing_structure_refinement 'SHELXL-97 (Sheldrick, 1997)'
_computing_structure_solution 'SHELXS-97 (Sheldrick, 1990)'
_diffrn_ambient_temperature 273(2)
_diffrn_measured_fraction_theta_full 0.990
_diffrn_measured_fraction_theta_max 0.990
_diffrn_measurement_device_type 'Bruker SMART APEX CCD area detector'
_diffrn_measurement_method 'phi and omega scans'
_diffrn_radiation_monochromator graphite
_diffrn_radiation_source 'fine-focus sealed tube'
_diffrn_radiation_type MoK\a
_diffrn_radiation_wavelength 0.71073
_diffrn_reflns_av_R_equivalents 0.0413
_diffrn_reflns_av_sigmaI/netI 0.0355
_diffrn_reflns_limit_h_max 22
_diffrn_reflns_limit_h_min -22
_diffrn_reflns_limit_k_max 12
_diffrn_reflns_limit_k_min -12
_diffrn_reflns_limit_l_max 23
_diffrn_reflns_limit_l_min -23
_diffrn_reflns_number 22678
_diffrn_reflns_theta_full 32.53
_diffrn_reflns_theta_max 32.53
_diffrn_reflns_theta_min 2.57
_exptl_absorpt_coefficient_mu 0.068
_exptl_absorpt_correction_type none
_exptl_crystal_colour colorless
_exptl_crystal_density_diffrn 1.173
_exptl_crystal_density_meas ?
_exptl_crystal_density_method 'not measured'
_exptl_crystal_description block
_exptl_crystal_F_000 656
_exptl_crystal_size_max 0.36
_exptl_crystal_size_mid 0.22
_exptl_crystal_size_min 0.21
_refine_diff_density_max 0.205
_refine_diff_density_min -0.238
_refine_diff_density_rms 0.042
_refine_ls_extinction_coef none
_refine_ls_extinction_method none
_refine_ls_goodness_of_fit_ref 0.932
_refine_ls_hydrogen_treatment mixed
_refine_ls_matrix_type full
_refine_ls_number_parameters 290
_refine_ls_number_reflns 6365
_refine_ls_number_restraints 0
_refine_ls_restrained_S_all 0.932
_refine_ls_R_factor_all 0.1288
_refine_ls_R_factor_gt 0.0810
_refine_ls_shift/su_max 0.004
_refine_ls_shift/su_mean 0.001
_refine_ls_structure_factor_coef Fsqd
_refine_ls_weighting_details 'calc w=1/[\s^2^(Fo^2^)+(0.2000P)^2^+0.0000P] where P=(Fo^2^+2Fc^2^)/3'
_refine_ls_weighting_scheme calc
_refine_ls_wR_factor_gt 0.2674
_refine_ls_wR_factor_ref 0.3054
_reflns_number_gt 3085
_reflns_number_total 6365
_reflns_threshold_expression >2sigma(I)
_cod_data_source_file ol801986m_si_002.cif
_cod_data_source_block C23H19N
_cod_depositor_comments
;
The following automatic conversions were performed:

'_symmetry_cell_setting' value 'Monoclinic' changed to 'monoclinic'
according to /home/saulius/struct/CIF-dictionaries/cif_core.dic
dictionary named 'cif_core.dic' version 2.4.1 from 2010-06-29.

Automatic conversion script
Id: cif_fix_values 1715 2011-07-08 13:25:40Z adriana 

The following automatic conversions were performed:

'_exptl_crystal_density_meas' value 'not measured' was changed to '?'
- the value is perceived as not measured.

Automatic conversion script
Id: cif_fix_values 3008 2015-01-20 13:52:24Z robertas 
;
_cod_original_sg_symbol_H-M P2(1)/c
_cod_database_code 1504929

loop_
_symmetry_equiv_pos_as_xyz
'x, y, z'
'-x, y+1/2, -z+1/2'
'-x, -y, -z'
'x, -y-1/2, z-1/2'

loop_
_atom_site_label
_atom_site_type_symbol
_atom_site_fract_x
_atom_site_fract_y
_atom_site_fract_z
_atom_site_U_iso_or_equiv
_atom_site_adp_type
_atom_site_occupancy
_atom_site_symmetry_multiplicity
_atom_site_calc_flag
_atom_site_refinement_flags
N1 N 0.22893(19) 0.7204(3) 0.0972(2) 0.0738(8) Uani 1 1 d .
C1 C 0.29871(19) 0.7264(3) 0.06989(18) 0.0537(6) Uani 1 1 d .
C2 C 0.30469(19) 0.8474(3) 0.00267(18) 0.0552(6) Uani 1 1 d .
C3 C 0.2610(3) 0.8135(4) -0.0918(2) 0.0689(8) Uani 1 1 d .
C4 C 0.2691(3) 0.9250(5) -0.1539(2) 0.0814(10) Uani 1 1 d .
H4 H 0.2406 0.9020 -0.2175 0.098 Uiso 1 1 calc R
C5 C 0.3180(3) 1.0663(5) -0.1220(3) 0.0826(10) Uani 1 1 d .
C6 C 0.3617(3) 1.1012(5) -0.0272(3) 0.0881(11) Uani 1 1 d .
H6 H 0.3947 1.1986 -0.0053 0.106 Uiso 1 1 calc R
C7 C 0.3556(3) 0.9905(4) 0.0343(2) 0.0720(8) Uani 1 1 d .
C8 C 0.38047(17) 0.6028(3) 0.10809(16) 0.0500(6) Uani 1 1 d .
C9 C 0.4640(2) 0.6083(4) 0.0887(2) 0.0613(7) Uani 1 1 d .
C10 C 0.5405(2) 0.4938(4) 0.1257(2) 0.0730(9) Uani 1 1 d .
C11 C 0.5337(2) 0.3728(4) 0.1811(2) 0.0736(8) Uani 1 1 d .
C12 C 0.4513(3) 0.3654(4) 0.2002(2) 0.0729(8) Uani 1 1 d .
H12 H 0.4466 0.2830 0.2375 0.087 Uiso 1 1 calc R
C13 C 0.3756(2) 0.4796(3) 0.16445(19) 0.0606(7) Uani 1 1 d .
C15 C 0.0338(3) 0.7276(4) -0.0169(3) 0.0857(10) Uani 1 1 d .
C17 C 0.0167(2) 0.8553(3) 0.1098(2) 0.0668(8) Uani 1 1 d .
C19 C 0.0473(4) 1.0103(6) 0.2483(4) 0.1067(14) Uani 1 1 d .
C21 C 0.1780(3) 0.9858(5) 0.1945(3) 0.0948(12) Uani 1 1 d .
C23 C -0.1302(3) 0.7054(6) -0.0054(5) 0.1087(16) Uani 1 1 d .
C14A C 0.1318(4) 0.8239(5) 0.0501(4) 0.0614(9) Uani 0.70 1 d P
C16A C -0.0330(3) 0.7582(5) 0.0295(4) 0.0685(11) Uani 0.70 1 d P
C18A C -0.0177(4) 0.9174(6) 0.1757(4) 0.0797(13) Uani 0.70 1 d P
C20A C 0.1420(5) 1.0516(7) 0.2619(4) 0.0908(15) Uani 0.70 1 d P
C22A C 0.1154(3) 0.8964(4) 0.1261(3) 0.0571(9) Uani 0.70 1 d P
C14B C 0.1710(9) 0.8786(14) 0.1051(10) 0.082(3) Uani 0.30 1 d P
C16B C 0.0814(11) 0.9439(17) 0.1846(9) 0.092(4) Uani 0.30 1 d P
C18B C -0.0896(15) 0.802(3) 0.0736(19) 0.150(9) Uani 0.30 1 d P
C20B C -0.0802(13) 0.6810(19) -0.0593(12) 0.115(5) Uani 0.30 1 d P
C22B C 0.0630(9) 0.8087(12) 0.0499(8) 0.069(2) Uani 0.30 1 d P
H3 H 0.224(3) 0.713(5) -0.113(2) 0.076(9) Uiso 1 1 d .
H5 H 0.326(3) 1.143(5) -0.167(3) 0.097(11) Uiso 1 1 d .
H7 H 0.388(3) 1.039(4) 0.097(2) 0.080(9) Uiso 1 1 d .
H9 H 0.459(3) 0.681(4) 0.043(2) 0.078(9) Uiso 1 1 d .
H10 H 0.596(3) 0.494(4) 0.109(2) 0.080(9) Uiso 1 1 d .
H11 H 0.594(3) 0.301(5) 0.212(3) 0.091(11) Uiso 1 1 d .
H13 H 0.319(2) 0.475(4) 0.179(2) 0.066(8) Uiso 1 1 d .

loop_
_atom_site_aniso_label
_atom_site_aniso_U_11
_atom_site_aniso_U_22
_atom_site_aniso_U_33
_atom_site_aniso_U_23
_atom_site_aniso_U_13
_atom_site_aniso_U_12
N1 0.0684(15) 0.0688(15) 0.105(2) 0.0312(13) 0.0576(15) 0.0260(12)
C1 0.0510(13) 0.0518(12) 0.0629(14) 0.0022(10) 0.0293(11) 0.0042(10)
C2 0.0523(13) 0.0554(13) 0.0643(15) 0.0039(11) 0.0316(11) 0.0055(10)
C3 0.0743(18) 0.0694(18) 0.0682(17) -0.0026(14) 0.0363(15) -0.0012(15)
C4 0.096(2) 0.094(2) 0.0672(18) 0.0094(17) 0.0477(18) 0.0129(19)
C5 0.096(2) 0.082(2) 0.091(2) 0.0197(19) 0.061(2) 0.0089(19)
C6 0.102(3) 0.071(2) 0.113(3) 0.0025(18) 0.067(2) -0.0154(18)
C7 0.0774(19) 0.0699(18) 0.0734(18) -0.0001(15) 0.0377(16) -0.0118(15)
C8 0.0456(12) 0.0551(12) 0.0495(12) -0.0049(9) 0.0213(9) 0.0031(9)
C9 0.0529(14) 0.0731(17) 0.0636(15) 0.0008(13) 0.0310(12) 0.0061(12)
C10 0.0537(15) 0.096(2) 0.0714(18) -0.0051(16) 0.0296(13) 0.0160(14)
C11 0.0630(17) 0.084(2) 0.0696(17) 0.0055(15) 0.0257(14) 0.0257(15)
C12 0.0729(19) 0.0730(18) 0.0715(18) 0.0175(14) 0.0308(15) 0.0181(15)
C13 0.0565(14) 0.0663(15) 0.0617(14) 0.0058(12) 0.0285(12) 0.0072(11)
C15 0.083(2) 0.0689(19) 0.108(3) 0.0014(19) 0.045(2) 0.0125(16)
C17 0.0598(16) 0.0523(14) 0.099(2) 0.0217(14) 0.0450(16) 0.0148(12)
C19 0.141(4) 0.090(3) 0.116(3) 0.008(2) 0.081(3) 0.023(3)
C21 0.074(2) 0.086(2) 0.109(3) 0.013(2) 0.027(2) 0.0076(18)
C23 0.064(2) 0.094(3) 0.149(4) 0.002(3) 0.030(3) -0.011(2)
C14A 0.058(2) 0.0509(19) 0.081(3) 0.0123(19) 0.036(2) 0.0115(16)
C16A 0.052(2) 0.0485(19) 0.102(3) 0.012(2) 0.031(2) 0.0073(16)
C18A 0.087(3) 0.062(2) 0.115(4) 0.010(3) 0.067(3) 0.014(2)
C20A 0.104(4) 0.072(3) 0.096(3) -0.001(3) 0.044(3) 0.017(3)
C22A 0.0458(18) 0.0481(18) 0.080(2) 0.0084(17) 0.0298(18) 0.0106(14)
C14B 0.074(6) 0.060(6) 0.115(8) 0.010(6) 0.043(6) 0.006(5)
C16B 0.094(9) 0.094(8) 0.084(7) 0.007(7) 0.036(7) 0.041(4)
C18B 0.097(5) 0.077(6) 0.058(5) 0.038(6) 0.024(5) 0.034(6)
C20B 0.105(10) 0.089(9) 0.118(11) -0.001(8) 0.021(9) 0.008(8)
C22B 0.074(7) 0.055(5) 0.074(6) 0.013(5) 0.031(5) 0.015(5)

loop_
_atom_type_symbol
_atom_type_description
_atom_type_scat_dispersion_real
_atom_type_scat_dispersion_imag
_atom_type_scat_source
C C 0.0033 0.0016 'International Tables Vol C Tables 4.2.6.8 and 6.1.1.4'
H H 0.0000 0.0000 'International Tables Vol C Tables 4.2.6.8 and 6.1.1.4'
N N 0.0061 0.0033 'International Tables Vol C Tables 4.2.6.8 and 6.1.1.4'

loop_
_geom_angle_atom_site_label_1
_geom_angle_atom_site_label_2
_geom_angle_atom_site_label_3
_geom_angle
C1 N1 C14A 121.3(3)
C1 N1 C14B 121.9(4)
N1 C1 C8 117.2(2)
N1 C1 C2 125.3(2)
C8 C1 C2 117.5(2)
C7 C2 C3 119.4(3)
C7 C2 C1 120.8(3)
C3 C2 C1 119.7(3)
C2 C3 C4 119.5(3)
C5 C4 C3 120.5(3)
C4 C5 C6 120.2(3)
C7 C6 C5 119.5(3)
C6 C7 C2 120.9(3)
C13 C8 C9 118.1(2)
C13 C8 C1 120.7(2)
C9 C8 C1 121.2(2)
C10 C9 C8 120.7(3)
C11 C10 C9 120.0(3)
C10 C11 C12 119.9(3)
C11 C12 C13 120.4(3)
C12 C13 C8 120.9(3)
C22B C15 C20B 115.5(10)
C16A C15 C14A 100.4(3)
C22A C17 C16A 112.6(3)
C22A C17 C18A 116.5(4)
C16B C17 C22B 111.7(8)
C22B C17 C18B 112.7(13)
C20A C19 C18A 124.1(4)
C18B C23 C20B 121.5(11)
C22A C14A C15 109.5(4)
C22A C14A N1 106.4(4)
C15 C14A N1 114.5(3)
C18B C16A C20B 119.7(15)
C22B C16A C20B 111.9(10)
C23 C16A C15 123.2(5)
C17 C16A C15 111.0(3)
C19 C18A C17 118.6(4)
C16B C18A C18B 110.1(8)
C19 C20A C21 117.3(5)
C16B C22A C22B 124.8(10)
C21 C22A C17 125.7(4)
C17 C22A C14A 106.5(4)
C22B C14B C21 110.6(8)
C22B C14B N1 95.4(8)
C17 C16B C21 120.8(9)
C17 C16B C19 120.0(11)
C21 C16B C19 118.8(11)
C22A C16B C20A 120.4(12)
C18A C16B C20A 113.2(9)
C23 C18B C17 119.1(15)
C16A C18B C18A 111.5(15)
C23 C20B C15 117.7(11)
C22A C22B C16A 120.3(9)
C17 C22B C14B 100.8(9)

loop_
_geom_bond_atom_site_label_1
_geom_bond_atom_site_label_2
_geom_bond_distance
N1 C1 1.282(3)
N1 C14A 1.549(5)
N1 C14B 1.603(12)
C1 C8 1.492(3)
C1 C2 1.502(4)
C2 C7 1.379(4)
C2 C3 1.380(4)
C3 C4 1.401(5)
C4 C5 1.355(6)
C5 C6 1.388(6)
C6 C7 1.378(5)
C8 C13 1.387(4)
C8 C9 1.394(4)
C9 C10 1.391(4)
C10 C11 1.373(5)
C11 C12 1.375(5)
C12 C13 1.381(4)
C15 C22B 1.171(12)
C15 C20B 1.555(18)
C15 C16A 1.492(6)
C15 C14A 1.580(7)
C17 C16B 1.367(15)
C17 C22A 1.401(5)
C17 C16A 1.414(6)
C17 C18A 1.448(6)
C17 C22B 1.452(12)
C17 C18B 1.48(2)
C19 C20A 1.356(8)
C19 C18A 1.369(8)
C19 C16B 1.430(13)
C21 C22A 1.305(6)
C21 C16B 1.403(16)
C21 C20A 1.497(7)
C21 C14B 1.647(15)
C23 C16A 1.357(6)
C23 C18B 1.39(3)
C23 C20B 1.37(2)
C14A C22A 1.465(6)
C16A C18B 1.36(2)
C16A C22B 1.368(14)
C16A C20B 1.426(17)
C14B C22B 1.548(18)
